data_1561315
loop_
_publ_author_name
'Wei, Lian-Qiang'
'Li, Yue'
'Mao, Li-Yuan'
'Chen, Qing'
'Lin, Ning'

_publ_section_title
;
 A series of porous metal--organic frameworks with hendecahedron cage:
 Structural variation and drug slow release properties
;
_journal_name_full 'Journal of Solid State Chemistry'
_journal_page_first 58
_journal_page_last 63
_journal_paper_doi 10.1016/j.jssc.2017.09.021
_journal_volume 257
_journal_year 2018
_chemical_formula_sum 'C46 H29 Cu3 N4 O13'
_chemical_formula_weight 1036.35
_space_group_crystal_system tetragonal
_space_group_IT_number 141
_space_group_name_Hall '-I 4bd 2'
_space_group_name_H-M_alt 'I 41/a m d :2'
_atom_sites_solution_hydrogens mixed
_cell_angle_alpha 90
_cell_angle_beta 90
_cell_angle_gamma 90
_cell_formula_units_Z 8
_cell_length_a 19.5046(2)
_cell_length_b 19.5046(2)
_cell_length_c 60.444(3)
_cell_measurement_reflns_used 6393
_cell_measurement_temperature 173(2)
_cell_measurement_theta_max 61.6660
_cell_measurement_theta_min 4.5310
_cell_volume 22994.7(12)
_computing_structure_refinement 'SHELXL-2014/7 (Sheldrick, 2014)'
_diffrn_ambient_temperature 173(2)
_diffrn_detector_area_resol_mean 16.0855
_diffrn_measured_fraction_theta_full 0.988
_diffrn_measured_fraction_theta_max 0.988
_diffrn_measurement_device_type 'Xcalibur, Sapphire3, Gemini ultra'
_diffrn_radiation_type CuK\a
_diffrn_radiation_wavelength 1.54178
_diffrn_reflns_av_R_equivalents 0.0523
_diffrn_reflns_av_unetI/netI 0.0547
_diffrn_reflns_Laue_measured_fraction_full 0.988
_diffrn_reflns_Laue_measured_fraction_max 0.988
_diffrn_reflns_limit_h_max 22
_diffrn_reflns_limit_h_min -14
_diffrn_reflns_limit_k_max 21
_diffrn_reflns_limit_k_min -18
_diffrn_reflns_limit_l_max 61
_diffrn_reflns_limit_l_min -68
_diffrn_reflns_number 19253
_diffrn_reflns_point_group_measured_fraction_full 0.988
_diffrn_reflns_point_group_measured_fraction_max 0.988
_diffrn_reflns_theta_full 62.640
_diffrn_reflns_theta_max 62.640
_diffrn_reflns_theta_min 3.522
_diffrn_source 'Enhance Ultra (Cu) X-ray Source'
_exptl_absorpt_coefficient_mu 0.877
_exptl_absorpt_correction_T_max 1.00000
_exptl_absorpt_correction_T_min 0.72089
_exptl_absorpt_correction_type multi-scan
_exptl_absorpt_process_details
;
CrysAlisPro, Agilent Technologies,
Version 1.171.36.28 (release 01-02-2013 CrysAlis171 .NET)
(compiled Feb  1 2013,16:14:44)
Empirical absorption correction using spherical harmonics,
 implemented in SCALE3 ABSPACK scaling algorithm.
;
_exptl_crystal_colour green
_exptl_crystal_density_diffrn 0.599
_exptl_crystal_description block
_exptl_crystal_F_000 4192
_exptl_crystal_size_max 0.200
_exptl_crystal_size_mid 0.150
_exptl_crystal_size_min 0.100
_refine_diff_density_max 1.074
_refine_diff_density_min -0.600
_refine_diff_density_rms 0.082
_refine_ls_extinction_coef .
_refine_ls_extinction_method none
_refine_ls_goodness_of_fit_ref 1.133
_refine_ls_hydrogen_treatment constr
_refine_ls_matrix_type full
_refine_ls_number_parameters 162
_refine_ls_number_reflns 4863
_refine_ls_number_restraints 0
_refine_ls_restrained_S_all 1.133
_refine_ls_R_factor_all 0.0777
_refine_ls_R_factor_gt 0.0684
_refine_ls_shift/su_max 0.001
_refine_ls_shift/su_mean 0.000
_refine_ls_structure_factor_coef Fsqd
_refine_ls_weighting_details 'w=1/[\s^2^(Fo^2^)+(0.1029P)^2^+39.3195P] where P=(Fo^2^+2Fc^2^)/3'
_refine_ls_weighting_scheme calc
_refine_ls_wR_factor_gt 0.2001
_refine_ls_wR_factor_ref 0.2109
_reflns_Friedel_coverage 0.000
_reflns_Friedel_fraction_full .
_reflns_Friedel_fraction_max .
_reflns_number_gt 4034
_reflns_number_total 4863
_reflns_threshold_expression 'I > 2\s(I)'
_cod_data_source_file JSSC-2018-257-58.cif
_cod_data_source_block 1
_cod_original_cell_volume 22994.5(13)
_cod_original_sg_symbol_H-M 'I 41/a m d'
_cod_database_code 1561315
_shelx_space_group_comment
;
The symmetry employed for this shelxl refinement is uniquely defined
by the following loop, which should always be used as a source of
symmetry information in preference to the above space-group names.
They are only intended as comments.
;
_shelx_estimated_absorpt_t_min 0.844
_shelx_estimated_absorpt_t_max 0.917

loop_
_space_group_symop_operation_xyz
'x, y, z'
'-x+1/2, -y, z+1/2'
'-y+1/4, x+3/4, z+1/4'
'y+1/4, -x+1/4, z+3/4'
'-x+1/2, y, -z+1/2'
'x, -y, -z'
'y+1/4, x+3/4, -z+1/4'
'-y+1/4, -x+1/4, -z+3/4'
'x+1/2, y+1/2, z+1/2'
'-x+1, -y+1/2, z+1'
'-y+3/4, x+5/4, z+3/4'
'y+3/4, -x+3/4, z+5/4'
'-x+1, y+1/2, -z+1'
'x+1/2, -y+1/2, -z+1/2'
'y+3/4, x+5/4, -z+3/4'
'-y+3/4, -x+3/4, -z+5/4'
'-x, -y, -z'
'x-1/2, y, -z-1/2'
'y-1/4, -x-3/4, -z-1/4'
'-y-1/4, x-1/4, -z-3/4'
'x-1/2, -y, z-1/2'
'-x, y, z'
'-y-1/4, -x-3/4, z-1/4'
'y-1/4, x-1/4, z-3/4'
'-x+1/2, -y+1/2, -z+1/2'
'x, y+1/2, -z'
'y+1/4, -x-1/4, -z+1/4'
'-y+1/4, x+1/4, -z-1/4'
'x, -y+1/2, z'
'-x+1/2, y+1/2, z+1/2'
'-y+1/4, -x-1/4, z+1/4'
'y+1/4, x+1/4, z-1/4'

loop_
_atom_site_label
_atom_site_type_symbol
_atom_site_fract_x
_atom_site_fract_y
_atom_site_fract_z
_atom_site_U_iso_or_equiv
_atom_site_adp_type
_atom_site_occupancy
_atom_site_site_symmetry_order
_atom_site_calc_flag
_atom_site_refinement_flags_posn
_atom_site_refinement_flags_adp
_atom_site_refinement_flags_occupancy
_atom_site_disorder_assembly
_atom_site_disorder_group
Cu1 Cu 0.5000 0.93241(3) 0.49745(2) 0.0303(3) Uani 1 2 d S T P . .
Cu2 Cu 0.0000 1.2500 0.39683(2) 0.0318(3) Uani 1 4 d S T P . .
O1 O 0.42995(14) 1.06412(12) 0.47942(4) 0.0462(7) Uani 1 1 d . . . . .
O2 O 0.43046(14) 0.95017(13) 0.47478(4) 0.0469(7) Uani 1 1 d . . . . .
O3 O 0.07096(14) 1.17961(14) 0.39346(4) 0.0481(7) Uani 1 1 d . . . . .
C1 C 0.41100(19) 1.00992(18) 0.46984(5) 0.0373(8) Uani 1 1 d . . . . .
C2 C 0.3634(2) 1.01790(19) 0.45067(6) 0.0426(8) Uani 1 1 d . . . . .
C3 C 0.3427(2) 0.9606(2) 0.43864(7) 0.0531(11) Uani 1 1 d . . . . .
H3A H 0.3570 0.9161 0.4430 0.064 Uiso 1 1 calc R U . . .
C4 C 0.3015(3) 0.9690(2) 0.42035(8) 0.0623(13) Uani 1 1 d . . . . .
H4A H 0.2881 0.9299 0.4120 0.075 Uiso 1 1 calc R U . . .
C5 C 0.2791(2) 1.0336(2) 0.41390(7) 0.0531(11) Uani 1 1 d . . . . .
C6 C 0.2978(3) 1.0899(2) 0.42652(7) 0.0590(12) Uani 1 1 d . . . . .
H6A H 0.2818 1.1342 0.4226 0.071 Uiso 1 1 calc R U . . .
C7 C 0.3396(2) 1.0819(2) 0.44477(7) 0.0534(11) Uani 1 1 d . . . . .
H7A H 0.3520 1.1208 0.4533 0.064 Uiso 1 1 calc R U . . .
C8 C 0.2350(2) 1.0440(2) 0.39404(7) 0.0544(11) Uani 1 1 d . . . . .
C9 C 0.2455(2) 1.0045(2) 0.3750 0.0588(17) Uani 1 2 d S T P . .
H9A H 0.2800 0.9700 0.3750 0.071 Uiso 1 2 calc R U P . .
N1 N 0.5000 0.82089(19) 0.49398(7) 0.0375(9) Uani 1 2 d S T P . .
N2 N 0.5000 0.8216(3) 0.45549(10) 0.100(3) Uani 1 2 d S T P . .
H2A H 0.5138 0.8114 0.4348 0.120 Uiso 0.5 1 d R U P . .
H2B H 0.4865 0.8815 0.4474 0.120 Uiso 0.5 1 d R U P . .
C10 C 0.1840(2) 1.0933(2) 0.39385(6) 0.0486(10) Uani 1 1 d . . . . .
H10A H 0.1753 1.1196 0.4068 0.058 Uiso 1 1 calc R U . . .
C11 C 0.14543(18) 1.10457(18) 0.3750 0.0432(12) Uani 1 2 d S T P . .
C12 C 0.09118(17) 1.15882(17) 0.3750 0.0393(11) Uani 1 2 d S T P . .
C13 C 0.5000 0.7849(4) 0.51317(12) 0.0722(19) Uani 1 2 d S T P . .
H13 H 0.5000 0.8088 0.5269 0.087 Uiso 1 2 calc R U P . .
C14 C 0.5000 0.7873(4) 0.47548(11) 0.0635(16) Uani 1 2 d S T P . .
O1W O 0.0000 1.2500 0.43213(9) 0.0683(18) Uani 1 4 d S T P . .
H4B H 0.0284 1.2219 0.4396 0.082 Uiso 0.25 1 d R U P . .

loop_
_atom_site_aniso_label
_atom_site_aniso_U_11
_atom_site_aniso_U_22
_atom_site_aniso_U_33
_atom_site_aniso_U_23
_atom_site_aniso_U_13
_atom_site_aniso_U_12
Cu1 0.0398(4) 0.0230(4) 0.0281(4) 0.0009(2) 0.000 0.000
Cu2 0.0348(5) 0.0331(5) 0.0274(5) 0.000 0.000 0.000
O1 0.0605(17) 0.0345(13) 0.0435(14) -0.0044(11) -0.0203(12) 0.0066(11)
O2 0.0622(17) 0.0319(13) 0.0465(14) -0.0011(11) -0.0198(13) 0.0075(11)
O3 0.0574(16) 0.0511(15) 0.0357(13) -0.0032(11) -0.0087(12) 0.0210(13)
C1 0.0414(19) 0.0400(19) 0.0304(16) -0.0049(15) -0.0024(15) 0.0035(15)
C2 0.050(2) 0.0391(19) 0.0390(18) -0.0046(16) -0.0130(17) 0.0128(17)
C3 0.070(3) 0.037(2) 0.052(2) -0.0114(17) -0.024(2) 0.0171(19)
C4 0.083(3) 0.043(2) 0.061(3) -0.021(2) -0.034(2) 0.023(2)
C5 0.065(3) 0.051(2) 0.043(2) -0.0158(18) -0.023(2) 0.024(2)
C6 0.076(3) 0.043(2) 0.058(2) -0.0149(19) -0.030(2) 0.025(2)
C7 0.069(3) 0.042(2) 0.050(2) -0.0132(18) -0.025(2) 0.0129(19)
C8 0.063(3) 0.053(2) 0.048(2) -0.0184(19) -0.026(2) 0.024(2)
C9 0.059(2) 0.059(2) 0.058(3) -0.027(2) -0.027(2) 0.030(3)
N1 0.054(3) 0.025(2) 0.033(2) -0.0047(16) 0.000 0.000
N2 0.198(9) 0.051(3) 0.051(3) 0.005(3) 0.000 0.000
C10 0.054(2) 0.050(2) 0.042(2) -0.0174(17) -0.0149(17) 0.0179(18)
C11 0.0451(17) 0.0451(17) 0.040(3) -0.0095(17) -0.0095(17) 0.013(2)
C12 0.0371(16) 0.0371(16) 0.044(3) -0.0069(16) -0.0069(16) 0.012(2)
C13 0.108(6) 0.051(3) 0.057(4) -0.005(3) 0.000 0.000
C14 0.079(4) 0.054(3) 0.057(4) 0.001(3) 0.000 0.000
O1W 0.095(5) 0.085(5) 0.025(3) 0.000 0.000 0.000

loop_
_atom_type_symbol
_atom_type_description
_atom_type_scat_dispersion_real
_atom_type_scat_dispersion_imag
_atom_type_scat_source
C C 0.0181 0.0091 'International Tables Vol C Tables 4.2.6.8 and 6.1.1.4'
H H 0.0000 0.0000 'International Tables Vol C Tables 4.2.6.8 and 6.1.1.4'
N N 0.0311 0.0180 'International Tables Vol C Tables 4.2.6.8 and 6.1.1.4'
O O 0.0492 0.0322 'International Tables Vol C Tables 4.2.6.8 and 6.1.1.4'
Cu Cu -1.9646 0.5888 'International Tables Vol C Tables 4.2.6.8 and 6.1.1.4'

loop_
_geom_angle_atom_site_label_1
_geom_angle_atom_site_label_2
_geom_angle_atom_site_label_3
_geom_angle
_geom_angle_site_symmetry_1
_geom_angle_site_symmetry_3
O1 Cu1 O1 88.60(17) 17_676 6_576
O1 Cu1 O2 90.59(12) 17_676 22_655
O1 Cu1 O2 167.83(11) 6_576 22_655
O1 Cu1 O2 167.83(11) 17_676 .
O1 Cu1 O2 90.58(12) 6_576 .
O2 Cu1 O2 87.66(17) 22_655 .
O1 Cu1 N1 95.91(11) 17_676 .
O1 Cu1 N1 95.91(11) 6_576 .
O2 Cu1 N1 96.26(11) 22_655 .
O2 Cu1 N1 96.26(11) . .
O1 Cu1 Cu1 83.25(7) 17_676 17_676
O1 Cu1 Cu1 83.25(7) 6_576 17_676
O2 Cu1 Cu1 84.59(8) 22_655 17_676
O2 Cu1 Cu1 84.59(8) . 17_676
N1 Cu1 Cu1 178.81(12) . 17_676
O3 Cu2 O3 89.83(17) . 22
O3 Cu2 O3 88.93(18) . 29_575
O3 Cu2 O3 168.08(15) 22 29_575
O3 Cu2 O3 168.08(15) . 10_474
O3 Cu2 O3 88.94(18) 22 10_474
O3 Cu2 O3 89.83(17) 29_575 10_474
O3 Cu2 O1W 95.96(8) . .
O3 Cu2 O1W 95.96(8) 22 .
O3 Cu2 O1W 95.96(8) 29_575 .
O3 Cu2 O1W 95.96(8) 10_474 .
O3 Cu2 Cu2 84.04(8) . 19_476
O3 Cu2 Cu2 84.04(8) 22 19_476
O3 Cu2 Cu2 84.04(8) 29_575 19_476
O3 Cu2 Cu2 84.04(8) 10_474 19_476
O1W Cu2 Cu2 180.0 . 19_476
C1 O1 Cu1 124.2(2) . 17_676
C1 O2 Cu1 122.5(2) . .
C12 O3 Cu2 122.8(2) . .
O1 C1 O2 125.3(3) . .
O1 C1 C2 116.8(3) . .
O2 C1 C2 117.9(3) . .
C7 C2 C3 119.5(3) . .
C7 C2 C1 120.3(3) . .
C3 C2 C1 120.1(3) . .
C4 C3 C2 119.6(4) . .
C4 C3 H3A 120.2 . .
C2 C3 H3A 120.2 . .
C3 C4 C5 121.1(4) . .
C3 C4 H4A 119.5 . .
C5 C4 H4A 119.5 . .
C6 C5 C4 118.7(4) . .
C6 C5 C8 119.2(4) . .
C4 C5 C8 122.1(4) . .
C7 C6 C5 120.4(4) . .
C7 C6 H6A 119.8 . .
C5 C6 H6A 119.8 . .
C2 C7 C6 120.5(4) . .
C2 C7 H7A 119.7 . .
C6 C7 H7A 119.7 . .
C10 C8 C9 118.7(4) . .
C10 C8 C5 121.1(3) . .
C9 C8 C5 120.2(4) . .
C8 C9 C8 121.0(5) 8_665 .
C8 C9 H9A 119.5 8_665 .
C8 C9 H9A 119.5 . .
C14 N1 C13 118.4(5) . .
C14 N1 Cu1 125.9(4) . .
C13 N1 Cu1 115.7(4) . .
C14 N2 H2A 140.3 . .
C14 N2 H2B 140.3 . .
H2A N2 H2B 79.4 . .
C11 C10 C8 120.6(4) . .
C11 C10 H10A 119.7 . .
C8 C10 H10A 119.7 . .
C10 C11 C10 120.4(5) 8_665 .
C10 C11 C12 119.8(2) 8_665 .
C10 C11 C12 119.8(2) . .
O3 C12 O3 126.3(4) 8_665 .
O3 C12 C11 116.9(2) 8_665 .
O3 C12 C11 116.9(2) . .
N1 C13 C13 121.2(3) . 10_564
N1 C13 H13 119.4 . .
C13 C13 H13 119.4 10_564 .
N1 C14 N2 120.6(6) . .
N1 C14 C14 120.4(4) . 10_564
N2 C14 C14 119.0(4) . 10_564
Cu2 O1W H4B 120.0 . .

loop_
_geom_bond_atom_site_label_1
_geom_bond_atom_site_label_2
_geom_bond_distance
_geom_bond_site_symmetry_2
Cu1 O1 1.956(2) 17_676
Cu1 O1 1.956(2) 6_576
Cu1 O2 1.958(2) 22_655
Cu1 O2 1.958(2) .
Cu1 N1 2.185(4) .
Cu1 Cu1 2.6544(12) 17_676
Cu2 O3 1.960(3) .
Cu2 O3 1.960(3) 22
Cu2 O3 1.960(3) 29_575
Cu2 O3 1.960(3) 10_474
Cu2 O1W 2.134(5) .
Cu2 Cu2 2.6389(18) 19_476
O1 C1 1.261(4) .
O1 Cu1 1.957(2) 17_676
O2 C1 1.261(4) .
O3 C12 1.251(3) .
C1 C2 1.492(5) .
C2 C7 1.379(6) .
C2 C3 1.393(5) .
C3 C4 1.377(6) .
C3 H3A 0.9500 .
C4 C5 1.390(6) .
C4 H4A 0.9500 .
C5 C6 1.386(6) .
C5 C8 1.490(5) .
C6 C7 1.379(6) .
C6 H6A 0.9500 .
C7 H7A 0.9500 .
C8 C10 1.384(6) .
C8 C9 1.400(5) .
C9 C8 1.400(5) 8_665
C9 H9A 0.9500 .
N1 C14 1.296(8) .
N1 C13 1.356(8) .
N2 C14 1.381(9) .
N2 H2A 1.2941 .
N2 H2B 1.2933 .
C10 C11 1.382(5) .
C10 H10A 0.9500 .
C11 C10 1.382(5) 8_665
C11 C12 1.496(7) .
C12 O3 1.251(3) 8_665
C13 C13 1.361(15) 10_564
C13 H13 0.9500 .
C14 C14 1.455(14) 10_564
O1W H4B 0.9001 .

loop_
_platon_squeeze_void_nr
_platon_squeeze_void_average_x
_platon_squeeze_void_average_y
_platon_squeeze_void_average_z
_platon_squeeze_void_volume
_platon_squeeze_void_count_electrons
_platon_squeeze_void_content
1 -0.093 0.159 0.075 16605 3785 ' '
